data_1553969
loop_
_publ_author_name
'Luo, Hejiang'
'Liang, Renxiao'
'Chen, Lianfen'
'Jiang, Huanfeng'
'Zhu, Shifa'

_publ_section_title
;
 A silver-catalyzed three-component reaction via stabilized cation:
 synthesis of polysubstituted tetrahydronaphthols and
 tetrahydronaphthylamines
;
_journal_issue 7
_journal_name_full 'Organic Chemistry Frontiers'
_journal_page_first 1160
_journal_paper_doi 10.1039/C7QO01122A
_journal_volume 5
_journal_year 2018
_chemical_formula_moiety 'C23 H19 F O2'
_chemical_formula_sum 'C23 H19 F O2'
_chemical_formula_weight 346.38
_space_group_crystal_system triclinic
_space_group_IT_number 2
_space_group_name_Hall '-P 1'
_space_group_name_H-M_alt 'P -1'
_atom_sites_solution_hydrogens geom
_atom_sites_solution_primary direct
_audit_creation_date 2017-12-05
_audit_creation_method
;
Olex2 1.2
(compiled 2017.08.10 svn.r3458 for OlexSys, GUI svn.r5381)
;
_audit_update_record
;
2017-12-05 deposited with the CCDC.
2018-01-24 downloaded from the CCDC.
;
_cell_angle_alpha 75.074(5)
_cell_angle_beta 77.458(5)
_cell_angle_gamma 63.345(5)
_cell_formula_units_Z 2
_cell_length_a 8.9683(5)
_cell_length_b 9.8217(5)
_cell_length_c 11.3530(7)
_cell_measurement_reflns_used 4595
_cell_measurement_temperature 100.00(10)
_cell_measurement_theta_max 28.2160
_cell_measurement_theta_min 2.5600
_cell_volume 857.59(9)
_computing_cell_refinement 'CrysAlisPro 1.171.38.43f (Rigaku OD, 2015)'
_computing_data_collection 'CrysAlisPro 1.171.38.43f (Rigaku OD, 2015)'
_computing_data_reduction 'CrysAlisPro 1.171.38.43f (Rigaku OD, 2015)'
_computing_molecular_graphics 'Olex2 (Dolomanov et al., 2009)'
_computing_publication_material 'Olex2 (Dolomanov et al., 2009)'
_computing_structure_refinement 'ShelXL (Sheldrick, 2015)'
_computing_structure_solution 'ShelXT (Sheldrick, 2015)'
_diffrn_ambient_environment N~2~
_diffrn_ambient_temperature 100.00(10)
_diffrn_detector 'CCD plate'
_diffrn_detector_area_resol_mean 5.2684
_diffrn_detector_type AtlasS2
_diffrn_measured_fraction_theta_full 1.000
_diffrn_measured_fraction_theta_max 0.880
_diffrn_measurement_details
;
List of Runs (angles in degrees, time in seconds):

  # Type    Start    End  Width  t~exp~   \w     \q     \k     \f   Frames
#--------------------------------------------------------------------------
  1  \w     15.00  84.00   1.00    1.00    --   11.74  57.00   0.00   69
  2  \w     44.00  86.00   1.00    1.00    --   11.74  37.00 -60.00   42
  3  \w    -12.00  84.00   1.00    1.00    --   11.74  37.00 120.00   96
  4  \w    -18.00  53.00   1.00    1.00    --   11.74 -99.00  60.00   71
  5  \w    -46.00  40.00   1.00    1.00    --   11.74 -57.00 -60.00   86
  6  \w    -20.00  53.00   1.00    1.00    --   11.74 -99.00-180.00   73
  7  \w    -19.00  86.00   1.00    1.00    --   11.74  77.00-150.00  105
  8  \w     37.00  77.00   1.00    1.00    --   11.74 178.00 -30.00   40
  9  \w    -83.00 -52.00   1.00    1.00    --  -11.59 149.00 149.62   31
;
_diffrn_measurement_device 'four-circle diffractometer'
_diffrn_measurement_device_type 'SuperNova, Dual, Cu at zero, AtlasS2'
_diffrn_measurement_method '\w scans'
_diffrn_orient_matrix_type 'CrysAlisPro convention (1999,Acta A55,543-557)'
_diffrn_orient_matrix_UB_11 -0.0695997000
_diffrn_orient_matrix_UB_12 -0.0094415000
_diffrn_orient_matrix_UB_13 0.0387030000
_diffrn_orient_matrix_UB_21 0.0334388000
_diffrn_orient_matrix_UB_22 -0.0022634000
_diffrn_orient_matrix_UB_23 0.0520006000
_diffrn_orient_matrix_UB_31 -0.0444862000
_diffrn_orient_matrix_UB_32 0.0816270000
_diffrn_orient_matrix_UB_33 -0.0061180000
_diffrn_radiation_monochromator mirror
_diffrn_radiation_probe x-ray
_diffrn_radiation_type MoK\a
_diffrn_radiation_wavelength 0.71073
_diffrn_reflns_av_R_equivalents 0.0439
_diffrn_reflns_av_unetI/netI 0.0516
_diffrn_reflns_Laue_measured_fraction_full 1.000
_diffrn_reflns_Laue_measured_fraction_max 0.880
_diffrn_reflns_limit_h_max 12
_diffrn_reflns_limit_h_min -12
_diffrn_reflns_limit_k_max 13
_diffrn_reflns_limit_k_min -13
_diffrn_reflns_limit_l_max 15
_diffrn_reflns_limit_l_min -15
_diffrn_reflns_number 14359
_diffrn_reflns_point_group_measured_fraction_full 1.000
_diffrn_reflns_point_group_measured_fraction_max 0.880
_diffrn_reflns_theta_full 26.000
_diffrn_reflns_theta_max 29.529
_diffrn_reflns_theta_min 2.360
_diffrn_source 'micro-focus sealed X-ray tube'
_diffrn_source_type 'SuperNova (Mo) X-ray Source'
_exptl_absorpt_coefficient_mu 0.092
_exptl_absorpt_correction_T_max 1.00000
_exptl_absorpt_correction_T_min 0.60428
_exptl_absorpt_correction_type multi-scan
_exptl_absorpt_process_details
;
CrysAlisPro 1.171.38.43f (Rigaku Oxford Diffraction, 2015)
Empirical absorption correction using spherical harmonics,
 implemented in SCALE3 ABSPACK scaling algorithm.
;
_exptl_crystal_colour colourless
_exptl_crystal_colour_primary colourless
_exptl_crystal_density_diffrn 1.341
_exptl_crystal_description block
_exptl_crystal_F_000 364
_exptl_crystal_size_max 0.14
_exptl_crystal_size_mid 0.12
_exptl_crystal_size_min 0.11
_refine_diff_density_max 0.284
_refine_diff_density_min -0.298
_refine_diff_density_rms 0.054
_refine_ls_extinction_method none
_refine_ls_goodness_of_fit_ref 1.034
_refine_ls_hydrogen_treatment constr
_refine_ls_matrix_type full
_refine_ls_number_parameters 236
_refine_ls_number_reflns 4222
_refine_ls_number_restraints 0
_refine_ls_restrained_S_all 1.034
_refine_ls_R_factor_all 0.0681
_refine_ls_R_factor_gt 0.0489
_refine_ls_shift/su_max 0.000
_refine_ls_shift/su_mean 0.000
_refine_ls_structure_factor_coef Fsqd
_refine_ls_weighting_details 'w=1/[\s^2^(Fo^2^)+(0.0471P)^2^+0.2440P] where P=(Fo^2^+2Fc^2^)/3'
_refine_ls_weighting_scheme calc
_refine_ls_wR_factor_gt 0.1073
_refine_ls_wR_factor_ref 0.1198
_reflns_Friedel_coverage 0.000
_reflns_number_gt 3211
_reflns_number_total 4222
_reflns_threshold_expression 'I > 2\s(I)'
_cod_data_source_file c7qo01122a2.cif
_cod_data_source_block 106-4-2
_cod_original_cell_volume 857.58(9)
_cod_database_code 1553969
_shelx_shelxl_version_number 2017/1
_shelx_space_group_comment
;
The symmetry employed for this shelxl refinement is uniquely defined
by the following loop, which should always be used as a source of
symmetry information in preference to the above space-group names.
They are only intended as comments.
;
_reflns_odcompleteness_completeness 99.97
_reflns_odcompleteness_iscentric 1
_reflns_odcompleteness_theta 26.32
_olex2_refinement_description
;
1. Fixed Uiso
 At 1.2 times of:
  All C(H) groups, All C(H,H) groups
 At 1.5 times of:
  All O(H) groups
2.a Ternary CH refined with riding coordinates:
 C7(H7), C10(H10), C9(H9)
2.b Secondary CH2 refined with riding coordinates:
 C8(H8A,H8B)
2.c Aromatic/amide H refined with riding coordinates:
 C13(H13), C17(H17), C4(H4), C19(H19), C14(H14), C1(H1A), C2(H2), C16(H16),
 C20(H20), C15(H15), C23(H23), C3(H3), C22(H22)
2.d Idealised tetrahedral OH refined as rotating group:
 O1(H1)
;
_olex2_submission_special_instructions 'No special instructions were received'
_oxdiff_exptl_absorpt_empirical_details
;
Empirical correction (ABSPACK) includes:
- Absorption correction using spherical harmonics
- Frame scaling
- Detector area scaling
;
_oxdiff_exptl_absorpt_empirical_full_max 1.460
_oxdiff_exptl_absorpt_empirical_full_min 0.479

loop_
_space_group_symop_operation_xyz
'x, y, z'
'-x, -y, -z'

loop_
_atom_site_label
_atom_site_type_symbol
_atom_site_fract_x
_atom_site_fract_y
_atom_site_fract_z
_atom_site_U_iso_or_equiv
_atom_site_adp_type
_atom_site_occupancy
_atom_site_site_symmetry_order
_atom_site_calc_flag
_atom_site_refinement_flags_posn
F1 F -0.16477(12) 0.83937(12) 0.93987(8) 0.0359(3) Uani 1 1 d .
O1 O 0.36184(13) 0.80431(12) 0.24443(9) 0.0204(2) Uani 1 1 d .
H1 H 0.379098 0.718041 0.285954 0.031 Uiso 1 1 calc GR
O2 O 0.61011(14) 0.49325(12) 0.62594(10) 0.0245(3) Uani 1 1 d .
C11 C 0.57183(17) 0.61579(16) 0.65809(13) 0.0166(3) Uani 1 1 d .
C12 C 0.59432(18) 0.61712(16) 0.78365(13) 0.0166(3) Uani 1 1 d .
C5 C 0.62861(18) 0.76009(16) 0.44985(13) 0.0162(3) Uani 1 1 d .
C6 C 0.57690(18) 0.81845(16) 0.33215(13) 0.0167(3) Uani 1 1 d .
C7 C 0.39352(18) 0.89269(16) 0.31024(13) 0.0172(3) Uani 1 1 d .
H7 H 0.372665 0.994128 0.257477 0.021 Uiso 1 1 calc R
C13 C 0.51986(18) 0.75095(17) 0.83514(13) 0.0192(3) Uani 1 1 d .
H13 H 0.456665 0.845448 0.788849 0.023 Uiso 1 1 calc R
C18 C 0.20138(18) 0.79569(17) 0.64305(13) 0.0181(3) Uani 1 1 d .
C10 C 0.50140(18) 0.76514(16) 0.56444(13) 0.0167(3) Uani 1 1 d .
H10 H 0.479974 0.853523 0.600737 0.020 Uiso 1 1 calc R
C17 C 0.69031(18) 0.47641(17) 0.85461(13) 0.0185(3) Uani 1 1 d .
H17 H 0.738923 0.386154 0.822028 0.022 Uiso 1 1 calc R
C4 C 0.80031(19) 0.69597(16) 0.46148(14) 0.0196(3) Uani 1 1 d .
H4 H 0.835086 0.661056 0.539397 0.023 Uiso 1 1 calc R
C9 C 0.33386(18) 0.78230(16) 0.53260(13) 0.0166(3) Uani 1 1 d .
H9 H 0.356313 0.689361 0.502177 0.020 Uiso 1 1 calc R
C19 C 0.14310(18) 0.91856(17) 0.70518(13) 0.0198(3) Uani 1 1 d .
H19 H 0.187833 0.991875 0.678993 0.024 Uiso 1 1 calc R
C14 C 0.53951(19) 0.74390(18) 0.95462(14) 0.0222(3) Uani 1 1 d .
H14 H 0.487008 0.832864 0.989054 0.027 Uiso 1 1 calc R
C8 C 0.27482(18) 0.92169(17) 0.42815(13) 0.0184(3) Uani 1 1 d .
H8A H 0.163141 0.942301 0.414033 0.022 Uiso 1 1 calc R
H8B H 0.268486 1.012466 0.451750 0.022 Uiso 1 1 calc R
C1 C 0.69876(19) 0.80511(16) 0.23001(14) 0.0194(3) Uani 1 1 d .
H1A H 0.664945 0.843172 0.151766 0.023 Uiso 1 1 calc R
C2 C 0.86812(19) 0.73678(17) 0.24252(14) 0.0223(3) Uani 1 1 d .
H2 H 0.947225 0.726509 0.173345 0.027 Uiso 1 1 calc R
C16 C 0.71349(19) 0.47035(18) 0.97245(14) 0.0219(3) Uani 1 1 d .
H16 H 0.779912 0.376828 1.018086 0.026 Uiso 1 1 calc R
C21 C -0.04434(19) 0.82467(19) 0.84089(14) 0.0244(4) Uani 1 1 d .
C20 C 0.02020(19) 0.93426(18) 0.80497(14) 0.0227(3) Uani 1 1 d .
H20 H -0.017440 1.016236 0.846346 0.027 Uiso 1 1 calc R
C15 C 0.6376(2) 0.60398(18) 1.02284(14) 0.0228(3) Uani 1 1 d .
H15 H 0.652498 0.599651 1.102479 0.027 Uiso 1 1 calc R
C23 C 0.1319(2) 0.68768(18) 0.68329(14) 0.0229(3) Uani 1 1 d .
H23 H 0.169347 0.604807 0.642957 0.027 Uiso 1 1 calc R
C3 C 0.91963(19) 0.68345(17) 0.35919(14) 0.0223(3) Uani 1 1 d .
H3 H 1.033242 0.639700 0.368586 0.027 Uiso 1 1 calc R
C22 C 0.0074(2) 0.7018(2) 0.78285(15) 0.0266(4) Uani 1 1 d .
H22 H -0.039287 0.629983 0.809260 0.032 Uiso 1 1 calc R

loop_
_atom_site_aniso_label
_atom_site_aniso_U_11
_atom_site_aniso_U_22
_atom_site_aniso_U_33
_atom_site_aniso_U_23
_atom_site_aniso_U_13
_atom_site_aniso_U_12
F1 0.0281(5) 0.0575(7) 0.0209(5) -0.0059(5) 0.0072(4) -0.0219(5)
O1 0.0270(6) 0.0205(5) 0.0167(5) -0.0024(4) -0.0053(4) -0.0117(5)
O2 0.0355(7) 0.0173(5) 0.0210(6) -0.0038(4) -0.0068(5) -0.0097(5)
C11 0.0149(7) 0.0174(7) 0.0162(7) -0.0033(6) 0.0005(5) -0.0066(6)
C12 0.0161(7) 0.0195(7) 0.0149(7) -0.0025(6) 0.0001(5) -0.0093(6)
C5 0.0186(7) 0.0135(7) 0.0169(7) -0.0029(5) -0.0017(6) -0.0071(6)
C6 0.0210(8) 0.0127(7) 0.0173(7) -0.0025(5) -0.0028(6) -0.0076(6)
C7 0.0206(8) 0.0167(7) 0.0149(7) -0.0028(6) -0.0022(6) -0.0082(6)
C13 0.0201(8) 0.0205(7) 0.0175(7) -0.0012(6) -0.0018(6) -0.0103(6)
C18 0.0173(7) 0.0213(8) 0.0146(7) -0.0008(6) -0.0039(6) -0.0076(6)
C10 0.0188(7) 0.0157(7) 0.0151(7) -0.0035(5) -0.0017(6) -0.0068(6)
C17 0.0161(7) 0.0199(7) 0.0185(7) -0.0033(6) -0.0004(6) -0.0076(6)
C4 0.0213(8) 0.0177(7) 0.0188(7) -0.0018(6) -0.0038(6) -0.0076(6)
C9 0.0180(7) 0.0172(7) 0.0156(7) -0.0040(6) -0.0013(6) -0.0077(6)
C19 0.0181(8) 0.0223(8) 0.0192(8) -0.0028(6) -0.0023(6) -0.0091(6)
C14 0.0259(8) 0.0249(8) 0.0193(8) -0.0069(6) -0.0002(6) -0.0130(7)
C8 0.0178(7) 0.0193(7) 0.0168(7) -0.0040(6) -0.0026(6) -0.0061(6)
C1 0.0251(8) 0.0183(7) 0.0160(7) -0.0030(6) -0.0022(6) -0.0101(6)
C2 0.0228(8) 0.0211(8) 0.0219(8) -0.0050(6) 0.0031(6) -0.0101(6)
C16 0.0200(8) 0.0253(8) 0.0190(8) 0.0018(6) -0.0052(6) -0.0099(6)
C21 0.0161(8) 0.0382(9) 0.0143(7) -0.0007(6) 0.0000(6) -0.0104(7)
C20 0.0189(8) 0.0277(8) 0.0189(8) -0.0066(6) -0.0017(6) -0.0065(6)
C15 0.0267(9) 0.0328(9) 0.0145(7) -0.0034(6) -0.0034(6) -0.0174(7)
C23 0.0254(8) 0.0248(8) 0.0208(8) -0.0039(6) -0.0038(6) -0.0122(7)
C3 0.0173(8) 0.0197(8) 0.0265(8) -0.0030(6) -0.0021(6) -0.0058(6)
C22 0.0276(9) 0.0340(9) 0.0235(8) 0.0012(7) -0.0040(7) -0.0204(7)

loop_
_atom_type_symbol
_atom_type_description
_atom_type_scat_dispersion_real
_atom_type_scat_dispersion_imag
_atom_type_scat_source
C C 0.0033 0.0016 'International Tables Vol C Tables 4.2.6.8 and 6.1.1.4'
H H 0.0000 0.0000 'International Tables Vol C Tables 4.2.6.8 and 6.1.1.4'
F F 0.0171 0.0103 'International Tables Vol C Tables 4.2.6.8 and 6.1.1.4'
O O 0.0106 0.0060 'International Tables Vol C Tables 4.2.6.8 and 6.1.1.4'

loop_
_geom_angle_atom_site_label_1
_geom_angle_atom_site_label_2
_geom_angle_atom_site_label_3
_geom_angle
C7 O1 H1 109.5
O2 C11 C12 120.58(13)
O2 C11 C10 117.50(13)
C12 C11 C10 121.92(12)
C13 C12 C11 123.08(13)
C13 C12 C17 118.76(13)
C17 C12 C11 118.12(13)
C6 C5 C10 121.20(12)
C4 C5 C6 118.89(13)
C4 C5 C10 119.91(13)
C5 C6 C7 122.79(13)
C1 C6 C5 118.96(13)
C1 C6 C7 118.23(12)
O1 C7 C6 110.65(11)
O1 C7 H7 107.0
O1 C7 C8 112.49(12)
C6 C7 H7 107.0
C6 C7 C8 112.39(12)
C8 C7 H7 107.0
C12 C13 H13 119.7
C14 C13 C12 120.50(14)
C14 C13 H13 119.7
C19 C18 C9 120.74(13)
C19 C18 C23 118.27(14)
C23 C18 C9 120.98(13)
C11 C10 H10 109.1
C11 C10 C9 108.68(11)
C5 C10 C11 109.81(11)
C5 C10 H10 109.1
C5 C10 C9 111.06(11)
C9 C10 H10 109.1
C12 C17 H17 119.7
C16 C17 C12 120.65(14)
C16 C17 H17 119.7
C5 C4 H4 119.3
C3 C4 C5 121.37(14)
C3 C4 H4 119.3
C18 C9 C10 112.61(12)
C18 C9 H9 107.9
C18 C9 C8 112.13(11)
C10 C9 H9 107.9
C8 C9 C10 108.23(11)
C8 C9 H9 107.9
C18 C19 H19 119.2
C20 C19 C18 121.62(14)
C20 C19 H19 119.2
C13 C14 H14 120.0
C13 C14 C15 119.94(15)
C15 C14 H14 120.0
C7 C8 C9 111.40(12)
C7 C8 H8A 109.3
C7 C8 H8B 109.3
C9 C8 H8A 109.3
C9 C8 H8B 109.3
H8A C8 H8B 108.0
C6 C1 H1A 119.2
C2 C1 C6 121.59(14)
C2 C1 H1A 119.2
C1 C2 H2 120.2
C1 C2 C3 119.59(14)
C3 C2 H2 120.2
C17 C16 H16 120.0
C17 C16 C15 119.97(14)
C15 C16 H16 120.0
F1 C21 C20 117.89(15)
F1 C21 C22 118.97(14)
C22 C21 C20 123.13(14)
C19 C20 H20 121.1
C21 C20 C19 117.81(15)
C21 C20 H20 121.1
C14 C15 C16 120.15(14)
C14 C15 H15 119.9
C16 C15 H15 119.9
C18 C23 H23 119.5
C22 C23 C18 121.07(15)
C22 C23 H23 119.5
C4 C3 C2 119.52(14)
C4 C3 H3 120.2
C2 C3 H3 120.2
C21 C22 C23 118.09(15)
C21 C22 H22 121.0
C23 C22 H22 121.0

loop_
_geom_bond_atom_site_label_1
_geom_bond_atom_site_label_2
_geom_bond_distance
F1 C21 1.3662(17)
O1 H1 0.8200
O1 C7 1.4284(17)
O2 C11 1.2250(17)
C11 C12 1.487(2)
C11 C10 1.5291(19)
C12 C13 1.398(2)
C12 C17 1.400(2)
C5 C6 1.402(2)
C5 C10 1.5278(19)
C5 C4 1.400(2)
C6 C7 1.519(2)
C6 C1 1.398(2)
C7 H7 0.9800
C7 C8 1.5204(19)
C13 H13 0.9300
C13 C14 1.386(2)
C18 C9 1.5162(19)
C18 C19 1.393(2)
C18 C23 1.393(2)
C10 H10 0.9800
C10 C9 1.547(2)
C17 H17 0.9300
C17 C16 1.380(2)
C4 H4 0.9300
C4 C3 1.387(2)
C9 H9 0.9800
C9 C8 1.5320(19)
C19 H19 0.9300
C19 C20 1.385(2)
C14 H14 0.9300
C14 C15 1.387(2)
C8 H8A 0.9700
C8 H8B 0.9700
C1 H1A 0.9300
C1 C2 1.381(2)
C2 H2 0.9300
C2 C3 1.390(2)
C16 H16 0.9300
C16 C15 1.389(2)
C21 C20 1.375(2)
C21 C22 1.371(2)
C20 H20 0.9300
C15 H15 0.9300
C23 H23 0.9300
C23 C22 1.392(2)
C3 H3 0.9300
C22 H22 0.9300

loop_
_geom_torsion_atom_site_label_1
_geom_torsion_atom_site_label_2
_geom_torsion_atom_site_label_3
_geom_torsion_atom_site_label_4
_geom_torsion
F1 C21 C20 C19 179.55(13)
F1 C21 C22 C23 -179.11(13)
O1 C7 C8 C9 81.91(15)
O2 C11 C12 C13 -165.20(14)
O2 C11 C12 C17 12.7(2)
O2 C11 C10 C5 -58.51(17)
O2 C11 C10 C9 63.16(16)
C11 C12 C13 C14 177.24(14)
C11 C12 C17 C16 -179.11(13)
C11 C10 C9 C18 61.92(15)
C11 C10 C9 C8 -173.55(11)
C12 C11 C10 C5 121.30(14)
C12 C11 C10 C9 -117.03(14)
C12 C13 C14 C15 1.8(2)
C12 C17 C16 C15 1.7(2)
C5 C6 C7 O1 -116.55(14)
C5 C6 C7 C8 10.14(19)
C5 C6 C1 C2 -0.4(2)
C5 C10 C9 C18 -177.18(11)
C5 C10 C9 C8 -52.65(15)
C5 C4 C3 C2 0.6(2)
C6 C5 C10 C11 140.91(13)
C6 C5 C10 C9 20.68(18)
C6 C5 C4 C3 -2.7(2)
C6 C7 C8 C9 -43.78(16)
C6 C1 C2 C3 -1.8(2)
C7 C6 C1 C2 -178.98(13)
C13 C12 C17 C16 -1.1(2)
C13 C14 C15 C16 -1.2(2)
C18 C9 C8 C7 -168.94(12)
C18 C19 C20 C21 -0.5(2)
C18 C23 C22 C21 -0.4(2)
C10 C11 C12 C13 15.0(2)
C10 C11 C12 C17 -167.12(13)
C10 C5 C6 C7 1.2(2)
C10 C5 C6 C1 -177.31(12)
C10 C5 C4 C3 177.16(13)
C10 C9 C8 C7 66.24(15)
C17 C12 C13 C14 -0.6(2)
C17 C16 C15 C14 -0.5(2)
C4 C5 C6 C7 -178.89(13)
C4 C5 C6 C1 2.6(2)
C4 C5 C10 C11 -38.95(18)
C4 C5 C10 C9 -159.18(13)
C9 C18 C19 C20 178.92(13)
C9 C18 C23 C22 -178.46(13)
C19 C18 C9 C10 61.58(17)
C19 C18 C9 C8 -60.78(18)
C19 C18 C23 C22 0.1(2)
C1 C6 C7 O1 62.02(16)
C1 C6 C7 C8 -171.30(12)
C1 C2 C3 C4 1.7(2)
C20 C21 C22 C23 0.3(2)
C23 C18 C9 C10 -119.95(15)
C23 C18 C9 C8 117.69(15)
C23 C18 C19 C20 0.4(2)
C22 C21 C20 C19 0.1(2)
